data_7161159
loop_
_publ_author_name
'Ye, Mao'
'Zhuo, Xiaoya'
'Tan, Xiangwen'
'Wu, Wanqing'
'Jiang, Huanfeng'

_publ_section_title
;
 Pd(II)-catalyzed oxidative cyclization of amino alcohols with
 1,3-cyclohexadiene: a route to fused morpholine derivatives.
;
_journal_issue 20
_journal_name_full 'Organic &amp; biomolecular chemistry'
_journal_page_first 4237
_journal_page_last 4241
_journal_paper_doi 10.1039/d6ob00613b
_journal_volume 24
_journal_year 2026
_chemical_formula_moiety 'C20 H21 N O'
_chemical_formula_sum 'C20 H21 N O'
_chemical_formula_weight 291.38
_space_group_crystal_system monoclinic
_space_group_IT_number 14
_space_group_name_Hall '-P 2ybc'
_space_group_name_H-M_alt 'P 1 21/c 1'
_atom_sites_solution_hydrogens geom
_atom_sites_solution_primary dual
_audit_creation_date 2025-11-26
_audit_creation_method
;
Olex2 1.5
(compiled 2025.07.13 svn.rb7424aed for OlexSys, GUI svn.r7314)
;
_audit_update_record
;
2026-05-01 deposited with the CCDC.	2026-05-07 downloaded from the CCDC.
;
_cell_angle_alpha 90
_cell_angle_beta 93.592(4)
_cell_angle_gamma 90
_cell_formula_units_Z 4
_cell_length_a 7.1733(7)
_cell_length_b 8.1294(8)
_cell_length_c 27.051(3)
_cell_measurement_reflns_used 2986
_cell_measurement_temperature 170
_cell_measurement_theta_max 26.26
_cell_measurement_theta_min 2.62
_cell_volume 1574.4(3)
_computing_cell_refinement 'SAINT V8.41 (?, 2016)'
_computing_data_reduction 'SAINT V8.41 (?, 2016)'
_computing_molecular_graphics 'Olex2 1.5 (Dolomanov et al., 2009)'
_computing_publication_material 'Olex2 1.5 (Dolomanov et al., 2009)'
_computing_structure_refinement 'SHELXL 2019/3 (Sheldrick, 2015)'
_computing_structure_solution 'SHELXT  (Sheldrick, 2015)'
_diffrn_ambient_temperature 170
_diffrn_measured_fraction_theta_full 0.993
_diffrn_measured_fraction_theta_max 0.990
_diffrn_measurement_device_type 'D8 VENTURE'
_diffrn_measurement_method '\f and \w scans'
_diffrn_radiation_type MoK\a
_diffrn_radiation_wavelength 0.71073
_diffrn_reflns_av_R_equivalents 0.0796
_diffrn_reflns_av_unetI/netI 0.0799
_diffrn_reflns_Laue_measured_fraction_full 0.993
_diffrn_reflns_Laue_measured_fraction_max 0.990
_diffrn_reflns_limit_h_max 8
_diffrn_reflns_limit_h_min -8
_diffrn_reflns_limit_k_max 10
_diffrn_reflns_limit_k_min -7
_diffrn_reflns_limit_l_max 33
_diffrn_reflns_limit_l_min -23
_diffrn_reflns_number 10136
_diffrn_reflns_point_group_measured_fraction_full 0.993
_diffrn_reflns_point_group_measured_fraction_max 0.990
_diffrn_reflns_theta_full 25.242
_diffrn_reflns_theta_max 26.414
_diffrn_reflns_theta_min 2.617
_diffrn_source_current 1.4
_diffrn_source_power 0.07
_diffrn_source_voltage 50.0
_diffrn_standards_number 0
_exptl_absorpt_coefficient_mu 0.075
_exptl_absorpt_correction_T_max 0.7454
_exptl_absorpt_correction_T_min 0.4628
_exptl_absorpt_correction_type multi-scan
_exptl_absorpt_process_details
;
SADABS-2016/2 (Bruker,2016/2) was used for absorption correction.
wR2(int) was 0.1721 before and 0.0785 after correction.
The Ratio of minimum to maximum transmission is 0.6209.
The \l/2 correction factor is Not present.
;
_exptl_crystal_colour colourless
_exptl_crystal_colour_primary colourless
_exptl_crystal_density_diffrn 1.229
_exptl_crystal_description block
_exptl_crystal_F_000 624
_exptl_crystal_size_max 0.12
_exptl_crystal_size_mid 0.06
_exptl_crystal_size_min 0.05
_refine_diff_density_max 0.177
_refine_diff_density_min -0.218
_refine_diff_density_rms 0.047
_refine_ls_extinction_method none
_refine_ls_goodness_of_fit_ref 1.034
_refine_ls_hydrogen_treatment constr
_refine_ls_matrix_type full
_refine_ls_number_parameters 199
_refine_ls_number_reflns 3191
_refine_ls_number_restraints 0
_refine_ls_restrained_S_all 1.034
_refine_ls_R_factor_all 0.0958
_refine_ls_R_factor_gt 0.0594
_refine_ls_shift/su_max 0.000
_refine_ls_shift/su_mean 0.000
_refine_ls_structure_factor_coef Fsqd
_refine_ls_weighting_details 'w=1/[\s^2^(Fo^2^)+(0.0536P)^2^+0.3848P] where P=(Fo^2^+2Fc^2^)/3'
_refine_ls_weighting_scheme calc
_refine_ls_wR_factor_gt 0.1312
_refine_ls_wR_factor_ref 0.1563
_reflns_Friedel_coverage 0.000
_reflns_number_gt 2123
_reflns_number_total 3191
_reflns_threshold_expression 'I > 2\s(I)'
_cod_data_source_file d6ob00613b2.cif
_cod_data_source_block oph_0m
_cod_depositor_comments 'Adding full bibliography for 7161159.cif.'
_cod_original_cell_volume 1574.3(3)
_cod_database_code 7161159
_shelx_shelxl_version_number 2019/3
_shelx_space_group_comment
;
The symmetry employed for this shelxl refinement is uniquely defined
by the following loop, which should always be used as a source of
symmetry information in preference to the above space-group names.
They are only intended as comments.
;
_shelx_estimated_absorpt_t_max 0.996
_shelx_estimated_absorpt_t_min 0.991
_olex2_refinement_description
;
1. Fixed Uiso
 At 1.2 times of:
  All C(H) groups, All C(H,H) groups
2.a Ternary CH refined with riding coordinates:
 C16(H16), C15(H15)
2.b Secondary CH2 refined with riding coordinates:
 C17(H17A,H17B), C13(H13A,H13B), C14(H14A,H14B), C18(H18A,H18B)
2.c Aromatic/amide H refined with riding coordinates:
 C2(H2), C3(H3), C11(H11), C12(H12), C6(H6), C7(H7), C10(H10), C9(H9), C8(H8),
 C20(H20), C19(H19)
;
_olex2_submission_special_instructions 'No special instructions were received'

loop_
_space_group_symop_operation_xyz
'x, y, z'
'-x, y+1/2, -z+1/2'
'-x, -y, -z'
'x, -y-1/2, z-1/2'

loop_
_atom_site_label
_atom_site_type_symbol
_atom_site_fract_x
_atom_site_fract_y
_atom_site_fract_z
_atom_site_U_iso_or_equiv
_atom_site_adp_type
_atom_site_occupancy
_atom_site_site_symmetry_order
_atom_site_calc_flag
_atom_site_refinement_flags_posn
_atom_site_refinement_flags_adp
_atom_site_refinement_flags_occupancy
_atom_site_disorder_assembly
_atom_site_disorder_group
O1 O 0.7552(2) 0.6036(2) 0.57264(6) 0.0570(5) Uani 1 1 d . . . . .
N1 N 0.5397(2) 0.6491(2) 0.65600(6) 0.0386(4) Uani 1 1 d . . . . .
C2 C 0.2596(2) 0.7454(3) 0.69421(7) 0.0348(5) Uani 1 1 d . . . . .
H2 H 0.234185 0.818399 0.667198 0.042 Uiso 1 1 calc R U . . .
C1 C 0.4140(2) 0.6404(2) 0.69383(7) 0.0332(5) Uani 1 1 d . . . . .
C4 C 0.1735(2) 0.6407(2) 0.77362(7) 0.0308(4) Uani 1 1 d . . . . .
C5 C 0.0489(3) 0.6423(2) 0.81564(7) 0.0340(5) Uani 1 1 d . . . . .
C3 C 0.1431(2) 0.7452(2) 0.73316(7) 0.0340(4) Uani 1 1 d . . . . .
H3 H 0.039596 0.818280 0.732225 0.041 Uiso 1 1 calc R U . . .
C16 C 0.4652(3) 0.6980(3) 0.60628(7) 0.0397(5) Uani 1 1 d . . . . .
H16 H 0.392236 0.801656 0.609890 0.048 Uiso 1 1 calc R U . . .
C11 C 0.3246(2) 0.5336(3) 0.77270(7) 0.0365(5) Uani 1 1 d . . . . .
H11 H 0.348500 0.459477 0.799498 0.044 Uiso 1 1 calc R U . . .
C12 C 0.4414(2) 0.5323(3) 0.73371(7) 0.0372(5) Uani 1 1 d . . . . .
H12 H 0.542060 0.456270 0.734164 0.045 Uiso 1 1 calc R U . . .
C6 C -0.1387(3) 0.6845(3) 0.80865(7) 0.0402(5) Uani 1 1 d . . . . .
H6 H -0.188232 0.714434 0.776514 0.048 Uiso 1 1 calc R U . . .
C17 C 0.3351(3) 0.5721(3) 0.58091(7) 0.0451(6) Uani 1 1 d . . . . .
H17A H 0.237570 0.540497 0.603436 0.054 Uiso 1 1 calc R U . . .
H17B H 0.406717 0.472155 0.573306 0.054 Uiso 1 1 calc R U . . .
C7 C -0.2546(3) 0.6835(3) 0.84765(8) 0.0492(6) Uani 1 1 d . . . . .
H7 H -0.382242 0.713242 0.842116 0.059 Uiso 1 1 calc R U . . .
C10 C 0.1169(3) 0.6009(3) 0.86346(7) 0.0446(5) Uani 1 1 d . . . . .
H10 H 0.245177 0.573683 0.869425 0.054 Uiso 1 1 calc R U . . .
C15 C 0.6240(3) 0.7361(3) 0.57350(8) 0.0548(6) Uani 1 1 d . . . . .
H15 H 0.690700 0.836676 0.586537 0.066 Uiso 1 1 calc R U . . .
C9 C 0.0001(3) 0.5988(3) 0.90241(8) 0.0544(6) Uani 1 1 d . . . . .
H9 H 0.048426 0.569232 0.934685 0.065 Uiso 1 1 calc R U . . .
C13 C 0.6891(3) 0.5265(3) 0.65639(8) 0.0512(6) Uani 1 1 d . . . . .
H13A H 0.635830 0.418264 0.646458 0.061 Uiso 1 1 calc R U . . .
H13B H 0.747691 0.516091 0.690364 0.061 Uiso 1 1 calc R U . . .
C8 C -0.1857(3) 0.6396(3) 0.89445(8) 0.0539(6) Uani 1 1 d . . . . .
H8 H -0.265877 0.637454 0.921097 0.065 Uiso 1 1 calc R U . . .
C14 C 0.8351(3) 0.5747(4) 0.62150(8) 0.0628(7) Uani 1 1 d . . . . .
H14A H 0.899539 0.675529 0.633951 0.075 Uiso 1 1 calc R U . . .
H14B H 0.929272 0.485887 0.620502 0.075 Uiso 1 1 calc R U . . .
C20 C 0.5512(5) 0.7683(4) 0.52133(9) 0.0722(8) Uani 1 1 d . . . . .
H20 H 0.631739 0.820467 0.499576 0.087 Uiso 1 1 calc R U . . .
C18 C 0.2434(3) 0.6424(4) 0.53323(9) 0.0733(9) Uani 1 1 d . . . . .
H18A H 0.184807 0.552105 0.513194 0.088 Uiso 1 1 calc R U . . .
H18B H 0.143811 0.720387 0.541351 0.088 Uiso 1 1 calc R U . . .
C19 C 0.3817(5) 0.7285(4) 0.50391(9) 0.0782(9) Uani 1 1 d . . . . .
H19 H 0.345797 0.756555 0.470573 0.094 Uiso 1 1 calc R U . . .

loop_
_atom_site_aniso_label
_atom_site_aniso_U_11
_atom_site_aniso_U_22
_atom_site_aniso_U_33
_atom_site_aniso_U_23
_atom_site_aniso_U_13
_atom_site_aniso_U_12
O1 0.0486(9) 0.0764(13) 0.0478(10) -0.0134(8) 0.0187(7) -0.0120(8)
N1 0.0378(9) 0.0456(11) 0.0329(9) -0.0008(8) 0.0063(7) -0.0045(7)
C2 0.0399(10) 0.0358(11) 0.0286(10) 0.0047(9) 0.0003(8) -0.0004(8)
C1 0.0327(9) 0.0368(12) 0.0301(10) -0.0039(8) 0.0026(7) -0.0064(8)
C4 0.0330(9) 0.0310(11) 0.0281(10) 0.0006(8) 0.0001(7) -0.0012(7)
C5 0.0421(10) 0.0292(11) 0.0312(11) -0.0012(8) 0.0050(8) -0.0011(8)
C3 0.0367(10) 0.0336(11) 0.0317(10) 0.0011(9) 0.0010(7) 0.0042(8)
C16 0.0519(12) 0.0361(12) 0.0320(11) 0.0013(9) 0.0104(9) 0.0006(9)
C11 0.0381(10) 0.0391(12) 0.0320(10) 0.0049(9) 0.0002(8) 0.0022(8)
C12 0.0348(10) 0.0385(12) 0.0382(11) 0.0016(9) 0.0018(8) 0.0063(8)
C6 0.0445(11) 0.0412(12) 0.0354(11) -0.0031(9) 0.0066(8) 0.0025(9)
C17 0.0382(11) 0.0566(15) 0.0404(12) -0.0084(11) 0.0031(9) 0.0014(10)
C7 0.0500(12) 0.0473(14) 0.0519(14) -0.0054(11) 0.0157(10) 0.0074(10)
C10 0.0505(12) 0.0485(14) 0.0353(12) 0.0064(10) 0.0062(9) 0.0037(10)
C15 0.0755(15) 0.0487(15) 0.0427(13) -0.0070(11) 0.0230(11) -0.0185(12)
C9 0.0722(16) 0.0566(16) 0.0354(13) 0.0056(11) 0.0101(11) 0.0024(12)
C13 0.0331(11) 0.0732(18) 0.0483(13) -0.0023(12) 0.0085(9) 0.0025(10)
C8 0.0722(15) 0.0478(15) 0.0448(14) -0.0045(11) 0.0283(11) 0.0001(11)
C14 0.0379(12) 0.097(2) 0.0542(15) -0.0126(14) 0.0107(10) -0.0108(12)
C20 0.111(2) 0.065(2) 0.0435(15) 0.0068(13) 0.0345(15) 0.0003(16)
C18 0.0673(16) 0.113(3) 0.0392(14) -0.0118(14) -0.0019(12) 0.0251(16)
C19 0.104(2) 0.098(3) 0.0335(14) 0.0036(14) 0.0115(14) 0.0367(19)

loop_
_atom_type_symbol
_atom_type_description
_atom_type_scat_dispersion_real
_atom_type_scat_dispersion_imag
_atom_type_scat_source
C C 0.0033 0.0016 'International Tables Vol C Tables 4.2.6.8 and 6.1.1.4'
H H 0.0000 0.0000 'International Tables Vol C Tables 4.2.6.8 and 6.1.1.4'
N N 0.0061 0.0033 'International Tables Vol C Tables 4.2.6.8 and 6.1.1.4'
O O 0.0106 0.0060 'International Tables Vol C Tables 4.2.6.8 and 6.1.1.4'

loop_
_geom_angle_atom_site_label_1
_geom_angle_atom_site_label_2
_geom_angle_atom_site_label_3
_geom_angle
_geom_angle_site_symmetry_1
_geom_angle_site_symmetry_3
_geom_angle_publ_flag
C14 O1 C15 109.60(17) . . ?
C1 N1 C16 117.76(15) . . ?
C1 N1 C13 117.59(16) . . ?
C13 N1 C16 114.52(15) . . ?
C1 C2 H2 119.3 . . ?
C3 C2 H2 119.3 . . ?
C3 C2 C1 121.36(18) . . ?
C2 C1 N1 121.22(18) . . ?
C12 C1 N1 121.87(17) . . ?
C12 C1 C2 116.86(16) . . ?
C3 C4 C5 121.52(16) . . ?
C3 C4 C11 116.84(16) . . ?
C11 C4 C5 121.64(17) . . ?
C6 C5 C4 121.37(17) . . ?
C6 C5 C10 117.74(17) . . ?
C10 C5 C4 120.89(17) . . ?
C2 C3 C4 121.78(17) . . ?
C2 C3 H3 119.1 . . ?
C4 C3 H3 119.1 . . ?
N1 C16 H16 107.5 . . ?
N1 C16 C17 114.13(17) . . ?
N1 C16 C15 110.25(17) . . ?
C17 C16 H16 107.5 . . ?
C15 C16 H16 107.5 . . ?
C15 C16 C17 109.61(16) . . ?
C4 C11 H11 119.1 . . ?
C12 C11 C4 121.76(18) . . ?
C12 C11 H11 119.1 . . ?
C1 C12 H12 119.3 . . ?
C11 C12 C1 121.35(18) . . ?
C11 C12 H12 119.3 . . ?
C5 C6 H6 119.4 . . ?
C7 C6 C5 121.2(2) . . ?
C7 C6 H6 119.4 . . ?
C16 C17 H17A 109.5 . . ?
C16 C17 H17B 109.5 . . ?
C16 C17 C18 110.5(2) . . ?
H17A C17 H17B 108.1 . . ?
C18 C17 H17A 109.5 . . ?
C18 C17 H17B 109.5 . . ?
C6 C7 H7 119.8 . . ?
C8 C7 C6 120.3(2) . . ?
C8 C7 H7 119.8 . . ?
C5 C10 H10 119.5 . . ?
C9 C10 C5 120.9(2) . . ?
C9 C10 H10 119.5 . . ?
O1 C15 C16 111.94(18) . . ?
O1 C15 H15 108.7 . . ?
O1 C15 C20 107.90(19) . . ?
C16 C15 H15 108.7 . . ?
C20 C15 C16 110.8(2) . . ?
C20 C15 H15 108.7 . . ?
C10 C9 H9 119.9 . . ?
C8 C9 C10 120.2(2) . . ?
C8 C9 H9 119.9 . . ?
N1 C13 H13A 109.5 . . ?
N1 C13 H13B 109.5 . . ?
N1 C13 C14 110.9(2) . . ?
H13A C13 H13B 108.0 . . ?
C14 C13 H13A 109.5 . . ?
C14 C13 H13B 109.5 . . ?
C7 C8 C9 119.60(19) . . ?
C7 C8 H8 120.2 . . ?
C9 C8 H8 120.2 . . ?
O1 C14 C13 111.65(17) . . ?
O1 C14 H14A 109.3 . . ?
O1 C14 H14B 109.3 . . ?
C13 C14 H14A 109.3 . . ?
C13 C14 H14B 109.3 . . ?
H14A C14 H14B 108.0 . . ?
C15 C20 H20 118.2 . . ?
C19 C20 C15 123.7(2) . . ?
C19 C20 H20 118.2 . . ?
C17 C18 H18A 109.4 . . ?
C17 C18 H18B 109.4 . . ?
H18A C18 H18B 108.0 . . ?
C19 C18 C17 111.2(2) . . ?
C19 C18 H18A 109.4 . . ?
C19 C18 H18B 109.4 . . ?
C20 C19 C18 123.9(2) . . ?
C20 C19 H19 118.0 . . ?
C18 C19 H19 118.0 . . ?

loop_
_geom_bond_atom_site_label_1
_geom_bond_atom_site_label_2
_geom_bond_distance
_geom_bond_site_symmetry_2
_geom_bond_publ_flag
O1 C15 1.431(3) . ?
O1 C14 1.427(3) . ?
N1 C1 1.408(2) . ?
N1 C16 1.470(2) . ?
N1 C13 1.463(3) . ?
C2 H2 0.9500 . ?
C2 C1 1.399(3) . ?
C2 C3 1.386(2) . ?
C1 C12 1.396(3) . ?
C4 C5 1.490(2) . ?
C4 C3 1.392(3) . ?
C4 C11 1.392(3) . ?
C5 C6 1.390(3) . ?
C5 C10 1.395(3) . ?
C3 H3 0.9500 . ?
C16 H16 1.0000 . ?
C16 C17 1.520(3) . ?
C16 C15 1.519(3) . ?
C11 H11 0.9500 . ?
C11 C12 1.387(2) . ?
C12 H12 0.9500 . ?
C6 H6 0.9500 . ?
C6 C7 1.383(3) . ?
C17 H17A 0.9900 . ?
C17 H17B 0.9900 . ?
C17 C18 1.522(3) . ?
C7 H7 0.9500 . ?
C7 C8 1.377(3) . ?
C10 H10 0.9500 . ?
C10 C9 1.387(3) . ?
C15 H15 1.0000 . ?
C15 C20 1.497(4) . ?
C9 H9 0.9500 . ?
C9 C8 1.377(3) . ?
C13 H13A 0.9900 . ?
C13 H13B 0.9900 . ?
C13 C14 1.505(3) . ?
C8 H8 0.9500 . ?
C14 H14A 0.9900 . ?
C14 H14B 0.9900 . ?
C20 H20 0.9500 . ?
C20 C19 1.316(4) . ?
C18 H18A 0.9900 . ?
C18 H18B 0.9900 . ?
C18 C19 1.484(4) . ?
C19 H19 0.9500 . ?

loop_
_geom_torsion_atom_site_label_1
_geom_torsion_atom_site_label_2
_geom_torsion_atom_site_label_3
_geom_torsion_atom_site_label_4
_geom_torsion
_geom_torsion_site_symmetry_1
_geom_torsion_site_symmetry_2
_geom_torsion_site_symmetry_3
_geom_torsion_site_symmetry_4
_geom_torsion_publ_flag
O1 C15 C20 C19 107.0(3) . . . . ?
N1 C1 C12 C11 174.96(18) . . . . ?
N1 C16 C17 C18 171.94(16) . . . . ?
N1 C16 C15 O1 53.3(2) . . . . ?
N1 C16 C15 C20 173.9(2) . . . . ?
N1 C13 C14 O1 -54.6(3) . . . . ?
C2 C1 C12 C11 -2.3(3) . . . . ?
C1 N1 C16 C17 -68.3(2) . . . . ?
C1 N1 C16 C15 167.87(18) . . . . ?
C1 N1 C13 C14 -166.95(17) . . . . ?
C1 C2 C3 C4 -0.1(3) . . . . ?
C4 C5 C6 C7 179.1(2) . . . . ?
C4 C5 C10 C9 -178.6(2) . . . . ?
C4 C11 C12 C1 0.9(3) . . . . ?
C5 C4 C3 C2 179.32(18) . . . . ?
C5 C4 C11 C12 -179.73(18) . . . . ?
C5 C6 C7 C8 -0.3(4) . . . . ?
C5 C10 C9 C8 -0.7(4) . . . . ?
C3 C2 C1 N1 -175.39(18) . . . . ?
C3 C2 C1 C12 1.9(3) . . . . ?
C3 C4 C5 C6 29.7(3) . . . . ?
C3 C4 C5 C10 -150.5(2) . . . . ?
C3 C4 C11 C12 0.9(3) . . . . ?
C16 N1 C1 C2 -31.9(3) . . . . ?
C16 N1 C1 C12 150.92(19) . . . . ?
C16 N1 C13 C14 48.4(2) . . . . ?
C16 C17 C18 C19 45.2(3) . . . . ?
C16 C15 C20 C19 -15.9(4) . . . . ?
C11 C4 C5 C6 -149.6(2) . . . . ?
C11 C4 C5 C10 30.1(3) . . . . ?
C11 C4 C3 C2 -1.3(3) . . . . ?
C6 C5 C10 C9 1.2(3) . . . . ?
C6 C7 C8 C9 0.9(4) . . . . ?
C17 C16 C15 O1 -73.1(2) . . . . ?
C17 C16 C15 C20 47.4(3) . . . . ?
C17 C18 C19 C20 -13.1(4) . . . . ?
C10 C5 C6 C7 -0.7(3) . . . . ?
C10 C9 C8 C7 -0.4(4) . . . . ?
C15 O1 C14 C13 61.2(3) . . . . ?
C15 C16 C17 C18 -63.8(2) . . . . ?
C15 C20 C19 C18 -1.9(5) . . . . ?
C13 N1 C1 C2 -175.45(18) . . . . ?
C13 N1 C1 C12 7.4(3) . . . . ?
C13 N1 C16 C17 76.4(2) . . . . ?
C13 N1 C16 C15 -47.5(2) . . . . ?
C14 O1 C15 C16 -60.7(2) . . . . ?
C14 O1 C15 C20 177.06(19) . . . . ?
